data_7062358
loop_
_publ_author_name
'Gayathri, Parthasarathy'
'Ravi, Sasikala'
'Karthikeyan, Subramanian'
'Mohitkar, Anuradha'
'Jayanty, Subbalakshmi'
'Pannipara, Mehboobali'
'Al-Sehemi, Abdullah G.'
'Moon, Dohyun'
'Anthony, Savarimuthu Philip'

_publ_section_title
;
 Triphenylamine--boron complexes: molecular thermometry and alkyl chain
 controlled molecular fluorescent liquids
;
_journal_issue 15
_journal_name_full 'New Journal of Chemistry'
_journal_page_first 7288
_journal_page_last 7298
_journal_paper_doi 10.1039/D2NJ04474A
_journal_volume 47
_journal_year 2023
_chemical_formula_moiety 'C23 H23 B F2 N2 O'
_chemical_formula_sum 'C23 H23 B F2 N2 O'
_chemical_formula_weight 392.24
_space_group_crystal_system monoclinic
_space_group_IT_number 14
_space_group_name_Hall '-P 2ybc'
_space_group_name_H-M_alt 'P 1 21/c 1'
_atom_sites_solution_hydrogens geom
_audit_creation_method SHELXL-2018/3
_audit_update_record
;
2022-08-03 deposited with the CCDC.	2023-03-07 downloaded from the CCDC.
;
_cell_angle_alpha 90
_cell_angle_beta 93.94(3)
_cell_angle_gamma 90
_cell_formula_units_Z 4
_cell_length_a 8.2600(16)
_cell_length_b 10.112(2)
_cell_length_c 24.294(5)
_cell_measurement_reflns_used 55869
_cell_measurement_temperature 220(2)
_cell_measurement_theta_max 33.679
_cell_measurement_theta_min 0.350
_cell_volume 2024.4(7)
_computing_cell_refinement '<i>HKL3000sm</i>(Otwinowski & Minor, 1997)'
_computing_data_collection '<i>PAL BL2D-SMDC Program</i>(Shin et.al, 2016)'
_computing_data_reduction '<i>HKL3000sm</i>(Otwinowski & Minor, 1997)'
_computing_molecular_graphics '<i>DIAMOND 4</i>(Putx&Brandenburg, 2014)'
_computing_publication_material '<i>publCIF</i>(Westrip, 2010)'
_computing_structure_refinement '<i>SHELXL-2018</i>(Sheldrick, 2018)'
_computing_structure_solution '<i>SHELXT-2018</i>(Sheldrick, 2018)'
_diffrn_ambient_temperature 220(2)
_diffrn_measured_fraction_theta_full 0.962
_diffrn_measured_fraction_theta_max 0.947
_diffrn_measurement_device_type 'Rayonix MX225HS CCD area detector'
_diffrn_measurement_method 'omega scan'
_diffrn_radiation_type synchrotron
_diffrn_radiation_wavelength 0.610
_diffrn_reflns_av_R_equivalents 0.0780
_diffrn_reflns_av_unetI/netI 0.0498
_diffrn_reflns_Laue_measured_fraction_full 0.962
_diffrn_reflns_Laue_measured_fraction_max 0.947
_diffrn_reflns_limit_h_max 11
_diffrn_reflns_limit_h_min -11
_diffrn_reflns_limit_k_max 14
_diffrn_reflns_limit_k_min -14
_diffrn_reflns_limit_l_max 33
_diffrn_reflns_limit_l_min -33
_diffrn_reflns_number 20238
_diffrn_reflns_point_group_measured_fraction_full 0.962
_diffrn_reflns_point_group_measured_fraction_max 0.947
_diffrn_reflns_theta_full 21.469
_diffrn_reflns_theta_max 24.997
_diffrn_reflns_theta_min 1.442
_diffrn_source 'PLSII 2D bending magnet'
_exptl_absorpt_coefficient_mu 0.066
_exptl_absorpt_correction_T_max 1.000
_exptl_absorpt_correction_T_min 0.842
_exptl_absorpt_correction_type empirical
_exptl_absorpt_process_details '<i>HKL3000sm Scalepack</i>(Otwinowski et.al,2003)'
_exptl_crystal_colour yellow
_exptl_crystal_density_diffrn 1.287
_exptl_crystal_description block
_exptl_crystal_F_000 824
_exptl_crystal_size_max 0.075
_exptl_crystal_size_mid 0.072
_exptl_crystal_size_min 0.069
_refine_diff_density_max 1.958
_refine_diff_density_min -0.295
_refine_diff_density_rms 0.066
_refine_ls_extinction_method none
_refine_ls_goodness_of_fit_ref 1.086
_refine_ls_hydrogen_treatment constr
_refine_ls_matrix_type full
_refine_ls_number_parameters 310
_refine_ls_number_reflns 5336
_refine_ls_number_restraints 117
_refine_ls_restrained_S_all 1.090
_refine_ls_R_factor_all 0.1042
_refine_ls_R_factor_gt 0.0844
_refine_ls_shift/su_max 0.000
_refine_ls_shift/su_mean 0.000
_refine_ls_structure_factor_coef Fsqd
_refine_ls_weighting_details 'w=1/[\s^2^(Fo^2^)+(0.1517P)^2^+0.4653P] where P=(Fo^2^+2Fc^2^)/3'
_refine_ls_weighting_scheme calc
_refine_ls_wR_factor_gt 0.2509
_refine_ls_wR_factor_ref 0.2666
_reflns_Friedel_coverage 0.000
_reflns_number_gt 3793
_reflns_number_total 5336
_reflns_threshold_expression 'I > 2\s(I)'
_cod_data_source_file d2nj04474a2.cif
_cod_data_source_block SPA508
_cod_depositor_comments 'Adding full bibliography for 7062358.cif.'
_cod_original_sg_symbol_H-M 'P 21/c'
_cod_database_code 7062358
_shelx_shelxl_version_number 2018/3
_shelx_space_group_comment
;
The symmetry employed for this shelxl refinement is uniquely defined
by the following loop, which should always be used as a source of
symmetry information in preference to the above space-group names.
They are only intended as comments.
;
_shelx_estimated_absorpt_t_min 0.995
_shelx_estimated_absorpt_t_max 0.995

loop_
_space_group_symop_operation_xyz
'x, y, z'
'-x, y+1/2, -z+1/2'
'-x, -y, -z'
'x, -y-1/2, z-1/2'

loop_
_atom_site_label
_atom_site_type_symbol
_atom_site_fract_x
_atom_site_fract_y
_atom_site_fract_z
_atom_site_U_iso_or_equiv
_atom_site_adp_type
_atom_site_occupancy
_atom_site_site_symmetry_order
_atom_site_calc_flag
_atom_site_refinement_flags_posn
_atom_site_refinement_flags_adp
_atom_site_refinement_flags_occupancy
_atom_site_disorder_assembly
_atom_site_disorder_group
B1 B 0.9262(4) 0.9019(3) 0.30716(12) 0.0494(6) Uani 1 1 d . . . . .
F1 F 0.8434(2) 0.9354(2) 0.25740(7) 0.0672(5) Uani 1 1 d . . . . .
F2 F 1.0340(2) 1.0009(2) 0.32305(9) 0.0700(5) Uani 1 1 d . . . . .
O1 O 0.8144(2) 0.88116(18) 0.34955(7) 0.0499(4) Uani 1 1 d . . . . .
N1 N 0.4121(2) 0.6198(2) 0.42945(7) 0.0396(4) Uani 1 1 d . . . . .
C1 C 0.3070(3) 0.5078(2) 0.42465(8) 0.0376(5) Uani 1 1 d . . . . .
C2 C 0.2171(3) 0.4730(3) 0.46929(9) 0.0438(5) Uani 1 1 d . . . . .
H2 H 0.225376 0.524089 0.501686 0.053 Uiso 1 1 calc R U . . .
C3 C 0.1154(3) 0.3629(3) 0.46587(12) 0.0551(7) Uani 1 1 d . . . . .
H3 H 0.055366 0.340378 0.496016 0.066 Uiso 1 1 calc R U . . .
C4 C 0.1018(3) 0.2863(3) 0.41848(14) 0.0577(7) Uani 1 1 d . . . . .
H4 H 0.034019 0.211570 0.416530 0.069 Uiso 1 1 calc R U . . .
C5 C 0.1900(3) 0.3213(3) 0.37359(12) 0.0524(6) Uani 1 1 d . . . . .
H5 H 0.181682 0.269622 0.341356 0.063 Uiso 1 1 calc R U . . .
C6 C 0.2901(3) 0.4322(3) 0.37630(9) 0.0433(5) Uani 1 1 d . . . . .
H6 H 0.346565 0.456408 0.345545 0.052 Uiso 1 1 calc R U . . .
C7 C 0.3590(3) 0.7316(2) 0.46036(8) 0.0385(5) Uani 1 1 d . . . . .
C8 C 0.2206(3) 0.8004(3) 0.44197(10) 0.0515(6) Uani 1 1 d . . . . .
H8 H 0.161703 0.775090 0.409180 0.062 Uiso 1 1 calc R U . . .
C9 C 0.1695(4) 0.9075(3) 0.47247(15) 0.0649(8) Uani 1 1 d . . . . .
H9 H 0.074842 0.953868 0.460535 0.078 Uiso 1 1 calc R U . . .
C10 C 0.2574(4) 0.9455(3) 0.52004(14) 0.0652(8) Uani 1 1 d . . . . .
H10 H 0.222459 1.017732 0.540530 0.078 Uiso 1 1 calc R U . . .
C11 C 0.3955(4) 0.8785(3) 0.53763(11) 0.0567(7) Uani 1 1 d . . . . .
H11 H 0.455000 0.905525 0.570055 0.068 Uiso 1 1 calc R U . . .
C12 C 0.4487(3) 0.7708(3) 0.50800(9) 0.0444(5) Uani 1 1 d . . . . .
H12 H 0.543907 0.725319 0.520080 0.053 Uiso 1 1 calc R U . . .
C13 C 0.5567(3) 0.6283(2) 0.40376(7) 0.0342(4) Uani 1 1 d . . . . .
C14 C 0.6199(3) 0.7521(2) 0.39096(8) 0.0372(5) Uani 1 1 d . . . . .
H14 H 0.567088 0.829428 0.401561 0.045 Uiso 1 1 calc R U . . .
C15 C 0.7601(3) 0.7616(2) 0.36269(8) 0.0363(5) Uani 1 1 d . . . . .
C16 C 0.8427(3) 0.6458(2) 0.34798(8) 0.0362(4) Uani 1 1 d . . . . .
C17 C 0.7846(3) 0.5225(2) 0.36451(8) 0.0376(5) Uani 1 1 d . . . . .
H17 H 0.842954 0.445499 0.356932 0.045 Uiso 1 1 calc R U . . .
C18 C 0.6446(3) 0.5119(2) 0.39149(8) 0.0376(5) Uani 1 1 d . . . . .
H18 H 0.606808 0.428444 0.401812 0.045 Uiso 1 1 calc R U . . .
C19 C 0.9766(3) 0.6577(3) 0.31498(9) 0.0438(5) Uani 1 1 d . . . . .
H19 H 1.037159 0.581917 0.307481 0.053 Uiso 1 1 calc R U . A 1
N2A N 1.0185(4) 0.7722(3) 0.29452(11) 0.0405(7) Uani 0.824(6) 1 d . U P B 1
C20A C 1.1488(4) 0.7761(4) 0.25635(11) 0.0467(8) Uani 0.824(6) 1 d . U P B 1
H20A H 1.131342 0.852316 0.231729 0.056 Uiso 0.824(6) 1 calc R U P B 1
H20B H 1.142712 0.696119 0.233534 0.056 Uiso 0.824(6) 1 calc R U P B 1
C21A C 1.3150(5) 0.7855(5) 0.28471(15) 0.0659(11) Uani 0.824(6) 1 d . U P B 1
H21A H 1.331318 0.711391 0.310469 0.079 Uiso 0.824(6) 1 calc R U P B 1
H21B H 1.323206 0.867591 0.306196 0.079 Uiso 0.824(6) 1 calc R U P B 1
C22A C 1.4496(5) 0.7836(5) 0.24394(18) 0.0648(11) Uani 0.824(6) 1 d . U P B 1
H22A H 1.425847 0.852453 0.216182 0.078 Uiso 0.824(6) 1 calc R U P B 1
H22B H 1.552425 0.806944 0.264142 0.078 Uiso 0.824(6) 1 calc R U P B 1
C23A C 1.4723(12) 0.6568(10) 0.2149(4) 0.133(3) Uani 0.824(6) 1 d . U P B 1
H23A H 1.433187 0.584657 0.236763 0.200 Uiso 0.824(6) 1 calc R U P B 1
H23B H 1.586603 0.643936 0.209776 0.200 Uiso 0.824(6) 1 calc R U P B 1
H23C H 1.411812 0.658744 0.179275 0.200 Uiso 0.824(6) 1 calc R U P B 1
N2B N 1.0567(17) 0.759(2) 0.3128(7) 0.062(4) Uani 0.176(6) 1 d D U P B 2
C20B C 1.2279(17) 0.760(2) 0.2993(6) 0.071(4) Uani 0.176(6) 1 d D U P B 2
H20C H 1.278660 0.675983 0.310925 0.086 Uiso 0.176(6) 1 calc R U P B 2
H20D H 1.285222 0.831128 0.319891 0.086 Uiso 0.176(6) 1 calc R U P B 2
C21B C 1.2460(18) 0.780(2) 0.2383(6) 0.075(4) Uani 0.176(6) 1 d D U P B 2
H21C H 1.182867 0.710832 0.218128 0.090 Uiso 0.176(6) 1 calc R U P B 2
H21D H 1.197675 0.865013 0.227512 0.090 Uiso 0.176(6) 1 calc R U P B 2
C22B C 1.417(2) 0.776(2) 0.2200(9) 0.070(4) Uani 0.176(6) 1 d D U P B 2
H22C H 1.478123 0.849191 0.237913 0.084 Uiso 0.176(6) 1 calc R U P B 2
H22D H 1.412580 0.791572 0.180117 0.084 Uiso 0.176(6) 1 calc R U P B 2
C23B C 1.507(2) 0.6490(18) 0.2326(7) 0.044(3) Uani 0.176(6) 1 d D U P B 2
H23D H 1.621645 0.668024 0.240357 0.066 Uiso 0.176(6) 1 calc R U P B 2
H23E H 1.493718 0.590338 0.201002 0.066 Uiso 0.176(6) 1 calc R U P B 2
H23F H 1.464629 0.606926 0.264402 0.066 Uiso 0.176(6) 1 calc R U P B 2

loop_
_atom_site_aniso_label
_atom_site_aniso_U_11
_atom_site_aniso_U_22
_atom_site_aniso_U_33
_atom_site_aniso_U_23
_atom_site_aniso_U_13
_atom_site_aniso_U_12
B1 0.0570(16) 0.0457(15) 0.0463(14) 0.0032(11) 0.0097(11) -0.0038(12)
F1 0.0752(12) 0.0785(13) 0.0485(9) 0.0178(8) 0.0087(8) 0.0035(9)
F2 0.0664(11) 0.0569(11) 0.0880(13) -0.0083(9) 0.0146(9) -0.0149(8)
O1 0.0662(12) 0.0395(9) 0.0459(9) 0.0007(7) 0.0167(8) 0.0006(8)
N1 0.0459(10) 0.0391(10) 0.0348(8) -0.0049(7) 0.0103(7) 0.0054(7)
C1 0.0434(11) 0.0387(11) 0.0309(9) 0.0033(8) 0.0033(7) 0.0083(8)
C2 0.0467(12) 0.0496(13) 0.0355(10) 0.0066(9) 0.0069(8) 0.0085(9)
C3 0.0478(14) 0.0578(16) 0.0614(15) 0.0176(12) 0.0152(11) 0.0071(11)
C4 0.0498(14) 0.0451(14) 0.0777(18) 0.0043(13) 0.0016(13) -0.0013(11)
C5 0.0502(14) 0.0480(14) 0.0581(14) -0.0087(11) -0.0016(11) 0.0037(10)
C6 0.0469(12) 0.0466(13) 0.0368(10) -0.0025(9) 0.0043(8) 0.0055(9)
C7 0.0457(12) 0.0401(11) 0.0306(9) -0.0017(8) 0.0092(8) 0.0059(8)
C8 0.0492(13) 0.0585(15) 0.0464(12) -0.0123(11) 0.0002(10) 0.0133(11)
C9 0.0514(15) 0.0623(18) 0.0810(19) -0.0200(15) 0.0047(14) 0.0180(13)
C10 0.0641(18) 0.0588(18) 0.0748(18) -0.0290(15) 0.0194(14) 0.0045(13)
C11 0.0683(17) 0.0585(17) 0.0435(12) -0.0178(11) 0.0054(11) -0.0013(13)
C12 0.0553(13) 0.0434(12) 0.0342(10) -0.0017(9) 0.0021(9) 0.0062(10)
C13 0.0430(11) 0.0374(11) 0.0222(7) -0.0007(7) 0.0022(7) 0.0074(8)
C14 0.0475(11) 0.0371(11) 0.0274(8) -0.0011(7) 0.0044(8) 0.0081(8)
C15 0.0476(11) 0.0363(11) 0.0249(8) 0.0003(7) 0.0009(7) 0.0038(8)
C16 0.0416(11) 0.0421(11) 0.0246(8) -0.0017(7) 0.0000(7) 0.0055(8)
C17 0.0445(11) 0.0404(11) 0.0277(8) -0.0019(8) 0.0014(7) 0.0096(8)
C18 0.0449(11) 0.0387(11) 0.0294(9) 0.0008(8) 0.0041(7) 0.0078(8)
C19 0.0478(12) 0.0463(13) 0.0376(10) -0.0038(9) 0.0064(9) 0.0040(10)
N2A 0.0428(13) 0.0496(15) 0.0291(12) 0.0068(11) 0.0029(9) 0.0034(11)
C20A 0.0481(14) 0.0606(18) 0.0319(12) 0.0098(11) 0.0060(9) 0.0016(12)
C21A 0.0511(16) 0.097(3) 0.0489(17) 0.0212(17) -0.0006(12) -0.0004(16)
C22A 0.0444(16) 0.089(3) 0.061(2) 0.0316(18) 0.0042(14) -0.0051(16)
C23A 0.134(7) 0.111(4) 0.165(7) -0.011(4) 0.083(6) -0.021(5)
N2B 0.051(7) 0.082(10) 0.054(9) -0.001(8) 0.010(6) 0.012(6)
C20B 0.053(7) 0.087(9) 0.076(7) 0.001(6) 0.016(5) 0.010(6)
C21B 0.064(7) 0.084(8) 0.080(8) 0.012(6) 0.022(5) 0.019(6)
C22B 0.061(7) 0.073(8) 0.077(9) 0.029(7) 0.018(6) 0.021(6)
C23B 0.041(6) 0.058(7) 0.031(6) 0.009(5) -0.011(5) 0.003(5)

loop_
_atom_type_symbol
_atom_type_description
_atom_type_scat_dispersion_real
_atom_type_scat_dispersion_imag
_atom_type_scat_source
C C 0.0019 0.0011 'International Tables Vol C Tables 4.2.6.8 and 6.1.1.4'
H H 0.0000 0.0000 'International Tables Vol C Tables 4.2.6.8 and 6.1.1.4'
B B 0.0009 0.0005 'International Tables Vol C Tables 4.2.6.8 and 6.1.1.4'
N N 0.0040 0.0024 'International Tables Vol C Tables 4.2.6.8 and 6.1.1.4'
O O 0.0074 0.0043 'International Tables Vol C Tables 4.2.6.8 and 6.1.1.4'
F F 0.0124 0.0074 'International Tables Vol C Tables 4.2.6.8 and 6.1.1.4'

loop_
_geom_angle_atom_site_label_1
_geom_angle_atom_site_label_2
_geom_angle_atom_site_label_3
_geom_angle
_geom_angle_site_symmetry_1
_geom_angle_site_symmetry_3
_geom_angle_publ_flag
F2 B1 F1 109.7(2) . . ?
F2 B1 O1 109.8(2) . . ?
F1 B1 O1 110.8(2) . . ?
F2 B1 N2A 110.6(3) . . ?
F1 B1 N2A 104.6(2) . . ?
O1 B1 N2A 111.3(2) . . ?
F2 B1 N2B 100.9(7) . . ?
F1 B1 N2B 121.2(6) . . ?
O1 B1 N2B 103.8(5) . . ?
C15 O1 B1 122.9(2) . . ?
C13 N1 C1 123.40(17) . . ?
C13 N1 C7 119.13(19) . . ?
C1 N1 C7 117.39(18) . . ?
C6 C1 C2 119.0(2) . . ?
C6 C1 N1 121.8(2) . . ?
C2 C1 N1 119.2(2) . . ?
C3 C2 C1 120.3(2) . . ?
C3 C2 H2 119.9 . . ?
C1 C2 H2 119.9 . . ?
C4 C3 C2 120.7(2) . . ?
C4 C3 H3 119.7 . . ?
C2 C3 H3 119.7 . . ?
C3 C4 C5 119.3(3) . . ?
C3 C4 H4 120.3 . . ?
C5 C4 H4 120.3 . . ?
C6 C5 C4 120.4(3) . . ?
C6 C5 H5 119.8 . . ?
C4 C5 H5 119.8 . . ?
C5 C6 C1 120.3(2) . . ?
C5 C6 H6 119.9 . . ?
C1 C6 H6 119.9 . . ?
C8 C7 C12 120.4(2) . . ?
C8 C7 N1 120.0(2) . . ?
C12 C7 N1 119.6(2) . . ?
C7 C8 C9 119.5(2) . . ?
C7 C8 H8 120.3 . . ?
C9 C8 H8 120.3 . . ?
C10 C9 C8 120.1(3) . . ?
C10 C9 H9 119.9 . . ?
C8 C9 H9 119.9 . . ?
C11 C10 C9 120.2(3) . . ?
C11 C10 H10 119.9 . . ?
C9 C10 H10 119.9 . . ?
C10 C11 C12 120.7(3) . . ?
C10 C11 H11 119.6 . . ?
C12 C11 H11 119.6 . . ?
C7 C12 C11 119.0(2) . . ?
C7 C12 H12 120.5 . . ?
C11 C12 H12 120.5 . . ?
N1 C13 C14 120.12(19) . . ?
N1 C13 C18 120.6(2) . . ?
C14 C13 C18 119.28(19) . . ?
C15 C14 C13 120.53(19) . . ?
C15 C14 H14 119.7 . . ?
C13 C14 H14 119.7 . . ?
O1 C15 C14 119.0(2) . . ?
O1 C15 C16 120.9(2) . . ?
C14 C15 C16 120.1(2) . . ?
C17 C16 C15 118.88(19) . . ?
C17 C16 C19 122.2(2) . . ?
C15 C16 C19 118.8(2) . . ?
C18 C17 C16 121.4(2) . . ?
C18 C17 H17 119.3 . . ?
C16 C17 H17 119.3 . . ?
C17 C18 C13 119.6(2) . . ?
C17 C18 H18 120.2 . . ?
C13 C18 H18 120.2 . . ?
N2B C19 C16 122.9(8) . . ?
N2A C19 C16 121.7(2) . . ?
N2A C19 H19 119.1 . . ?
C16 C19 H19 119.1 . . ?
C19 N2A C20A 119.1(3) . . ?
C19 N2A B1 121.4(2) . . ?
C20A N2A B1 119.4(3) . . ?
N2A C20A C21A 113.6(3) . . ?
N2A C20A H20A 108.9 . . ?
C21A C20A H20A 108.9 . . ?
N2A C20A H20B 108.9 . . ?
C21A C20A H20B 108.9 . . ?
H20A C20A H20B 107.7 . . ?
C20A C21A C22A 112.5(3) . . ?
C20A C21A H21A 109.1 . . ?
C22A C21A H21A 109.1 . . ?
C20A C21A H21B 109.1 . . ?
C22A C21A H21B 109.1 . . ?
H21A C21A H21B 107.8 . . ?
C23A C22A C21A 116.0(5) . . ?
C23A C22A H22A 108.3 . . ?
C21A C22A H22A 108.3 . . ?
C23A C22A H22B 108.3 . . ?
C21A C22A H22B 108.3 . . ?
H22A C22A H22B 107.4 . . ?
C22A C23A H23A 109.5 . . ?
C22A C23A H23B 109.5 . . ?
H23A C23A H23B 109.5 . . ?
C22A C23A H23C 109.5 . . ?
H23A C23A H23C 109.5 . . ?
H23B C23A H23C 109.5 . . ?
C19 N2B C20B 123.1(19) . . ?
C19 N2B B1 110.6(9) . . ?
C20B N2B B1 123.8(16) . . ?
N2B C20B C21B 112.3(11) . . ?
N2B C20B H20C 109.1 . . ?
C21B C20B H20C 109.1 . . ?
N2B C20B H20D 109.1 . . ?
C21B C20B H20D 109.1 . . ?
H20C C20B H20D 107.9 . . ?
C22B C21B C20B 116.3(12) . . ?
C22B C21B H21C 108.2 . . ?
C20B C21B H21C 108.2 . . ?
C22B C21B H21D 108.2 . . ?
C20B C21B H21D 108.2 . . ?
H21C C21B H21D 107.4 . . ?
C21B C22B C23B 114.9(12) . . ?
C21B C22B H22C 108.6 . . ?
C23B C22B H22C 108.6 . . ?
C21B C22B H22D 108.6 . . ?
C23B C22B H22D 108.6 . . ?
H22C C22B H22D 107.5 . . ?
C22B C23B H23D 109.5 . . ?
C22B C23B H23E 109.5 . . ?
H23D C23B H23E 109.5 . . ?
C22B C23B H23F 109.5 . . ?
H23D C23B H23F 109.5 . . ?
H23E C23B H23F 109.5 . . ?

loop_
_geom_bond_atom_site_label_1
_geom_bond_atom_site_label_2
_geom_bond_distance
_geom_bond_site_symmetry_2
_geom_bond_publ_flag
B1 F2 1.377(4) . ?
B1 F1 1.389(3) . ?
B1 O1 1.445(3) . ?
B1 N2A 1.559(5) . ?
B1 N2B 1.80(2) . ?
O1 C15 1.336(3) . ?
N1 C13 1.388(3) . ?
N1 C1 1.426(3) . ?
N1 C7 1.442(3) . ?
C1 C6 1.401(3) . ?
C1 C2 1.401(3) . ?
C2 C3 1.394(4) . ?
C2 H2 0.9400 . ?
C3 C4 1.386(5) . ?
C3 H3 0.9400 . ?
C4 C5 1.398(4) . ?
C4 H4 0.9400 . ?
C5 C6 1.392(4) . ?
C5 H5 0.9400 . ?
C6 H6 0.9400 . ?
C7 C8 1.386(3) . ?
C7 C12 1.389(3) . ?
C8 C9 1.394(4) . ?
C8 H8 0.9400 . ?
C9 C10 1.377(5) . ?
C9 H9 0.9400 . ?
C10 C11 1.370(5) . ?
C10 H10 0.9400 . ?
C11 C12 1.394(4) . ?
C11 H11 0.9400 . ?
C12 H12 0.9400 . ?
C13 C14 1.399(3) . ?
C13 C18 1.425(3) . ?
C14 C15 1.390(3) . ?
C14 H14 0.9400 . ?
C15 C16 1.414(3) . ?
C16 C17 1.404(3) . ?
C16 C19 1.415(3) . ?
C17 C18 1.373(3) . ?
C17 H17 0.9400 . ?
C18 H18 0.9400 . ?
C19 N2B 1.22(2) . ?
C19 N2A 1.315(4) . ?
C19 H19 0.9400 . ?
N2A C20A 1.469(4) . ?
C20A C21A 1.496(5) . ?
C20A H20A 0.9800 . ?
C20A H20B 0.9800 . ?
C21A C22A 1.539(6) . ?
C21A H21A 0.9800 . ?
C21A H21B 0.9800 . ?
C22A C23A 1.481(10) . ?
C22A H22A 0.9800 . ?
C22A H22B 0.9800 . ?
C23A H23A 0.9700 . ?
C23A H23B 0.9700 . ?
C23A H23C 0.9700 . ?
N2B C20B 1.474(10) . ?
C20B C21B 1.511(9) . ?
C20B H20C 0.9800 . ?
C20B H20D 0.9800 . ?
C21B C22B 1.508(9) . ?
C21B H21C 0.9800 . ?
C21B H21D 0.9800 . ?
C22B C23B 1.508(10) . ?
C22B H22C 0.9800 . ?
C22B H22D 0.9800 . ?
C23B H23D 0.9700 . ?
C23B H23E 0.9700 . ?
C23B H23F 0.9700 . ?

loop_
_geom_torsion_atom_site_label_1
_geom_torsion_atom_site_label_2
_geom_torsion_atom_site_label_3
_geom_torsion_atom_site_label_4
_geom_torsion
_geom_torsion_site_symmetry_1
_geom_torsion_site_symmetry_2
_geom_torsion_site_symmetry_3
_geom_torsion_site_symmetry_4
_geom_torsion_publ_flag
F2 B1 O1 C15 -142.7(2) . . . . ?
F1 B1 O1 C15 96.0(3) . . . . ?
N2A B1 O1 C15 -19.9(4) . . . . ?
N2B B1 O1 C15 -35.5(7) . . . . ?
C13 N1 C1 C6 -33.2(3) . . . . ?
C7 N1 C1 C6 143.4(2) . . . . ?
C13 N1 C1 C2 147.4(2) . . . . ?
C7 N1 C1 C2 -36.0(3) . . . . ?
C6 C1 C2 C3 1.5(3) . . . . ?
N1 C1 C2 C3 -179.1(2) . . . . ?
C1 C2 C3 C4 0.1(4) . . . . ?
C2 C3 C4 C5 -0.7(4) . . . . ?
C3 C4 C5 C6 -0.2(4) . . . . ?
C4 C5 C6 C1 1.8(4) . . . . ?
C2 C1 C6 C5 -2.4(3) . . . . ?
N1 C1 C6 C5 178.2(2) . . . . ?
C13 N1 C7 C8 113.1(3) . . . . ?
C1 N1 C7 C8 -63.7(3) . . . . ?
C13 N1 C7 C12 -65.9(3) . . . . ?
C1 N1 C7 C12 117.3(2) . . . . ?
C12 C7 C8 C9 -1.7(4) . . . . ?
N1 C7 C8 C9 179.3(3) . . . . ?
C7 C8 C9 C10 0.9(5) . . . . ?
C8 C9 C10 C11 0.1(6) . . . . ?
C9 C10 C11 C12 -0.4(5) . . . . ?
C8 C7 C12 C11 1.4(4) . . . . ?
N1 C7 C12 C11 -179.6(2) . . . . ?
C10 C11 C12 C7 -0.4(4) . . . . ?
C1 N1 C13 C14 154.14(19) . . . . ?
C7 N1 C13 C14 -22.4(3) . . . . ?
C1 N1 C13 C18 -27.6(3) . . . . ?
C7 N1 C13 C18 155.84(19) . . . . ?
N1 C13 C14 C15 -176.66(18) . . . . ?
C18 C13 C14 C15 5.0(3) . . . . ?
B1 O1 C15 C14 -160.9(2) . . . . ?
B1 O1 C15 C16 18.8(3) . . . . ?
C13 C14 C15 O1 177.87(19) . . . . ?
C13 C14 C15 C16 -1.8(3) . . . . ?
O1 C15 C16 C17 177.60(19) . . . . ?
C14 C15 C16 C17 -2.8(3) . . . . ?
O1 C15 C16 C19 -5.2(3) . . . . ?
C14 C15 C16 C19 174.40(19) . . . . ?
C15 C16 C17 C18 4.1(3) . . . . ?
C19 C16 C17 C18 -173.0(2) . . . . ?
C16 C17 C18 C13 -0.8(3) . . . . ?
N1 C13 C18 C17 177.96(18) . . . . ?
C14 C13 C18 C17 -3.7(3) . . . . ?
C17 C16 C19 N2B -159.0(11) . . . . ?
C15 C16 C19 N2B 23.9(11) . . . . ?
C17 C16 C19 N2A 172.1(2) . . . . ?
C15 C16 C19 N2A -4.9(4) . . . . ?
C16 C19 N2A C20A -174.3(2) . . . . ?
C16 C19 N2A B1 2.0(4) . . . . ?
F2 B1 N2A C19 131.8(3) . . . . ?
F1 B1 N2A C19 -110.2(3) . . . . ?
O1 B1 N2A C19 9.5(4) . . . . ?
F2 B1 N2A C20A -51.9(4) . . . . ?
F1 B1 N2A C20A 66.1(3) . . . . ?
O1 B1 N2A C20A -174.2(2) . . . . ?
C19 N2A C20A C21A -86.0(4) . . . . ?
B1 N2A C20A C21A 97.6(4) . . . . ?
N2A C20A C21A C22A 177.6(4) . . . . ?
C20A C21A C22A C23A -68.8(7) . . . . ?
C16 C19 N2B C20B 153.5(11) . . . . ?
C16 C19 N2B B1 -43.9(15) . . . . ?
F2 B1 N2B C19 161.5(10) . . . . ?
F1 B1 N2B C19 -77.3(12) . . . . ?
O1 B1 N2B C19 47.8(13) . . . . ?
F2 B1 N2B C20B -36.1(16) . . . . ?
F1 B1 N2B C20B 85.1(16) . . . . ?
O1 B1 N2B C20B -149.8(14) . . . . ?
C19 N2B C20B C21B 93(2) . . . . ?
B1 N2B C20B C21B -68(2) . . . . ?
N2B C20B C21B C22B -177.5(19) . . . . ?
C20B C21B C22B C23B 59(3) . . . . ?
